data_2204316
loop_
_publ_author_name
'Bo Yang'
'Shu-Sheng Zhang'
'Yan-Fang Wang'
'Xue-Mei Li'
'Kui Jiao'
'M. Kassim'
'Yamin, Bohari M.'

_publ_section_title
;Benzaldehyde
 1-(2,3,4-tri-<i>O</i>-acetyl-\b-<small>D</small>-xylopyranosyl)thiosemicarbazone
;
_journal_issue 10
_journal_name_full 'Acta Crystallographica Section E'
_journal_page_first o1902
_journal_page_last o1904
_journal_paper_doi 10.1107/S1600536804023542
_journal_volume 60
_journal_year 2004
_chemical_formula_iupac 'C19 H23 N3 O7 S'
_chemical_formula_moiety 'C19 H23 N3 O7 S'
_chemical_formula_sum 'C19 H23 N3 O7 S'
_chemical_formula_weight 437.46
_chemical_name_systematic
;
Benzaldehyde 1-(2,3,4-tri-O-acetyl-\b-D-xylopyranosyl)thiosemicarbazone
;
_space_group_IT_number 19
_symmetry_cell_setting orthorhombic
_symmetry_space_group_name_Hall 'P 2ac 2ab'
_symmetry_space_group_name_H-M 'P 21 21 21'
_atom_sites_solution_hydrogens geom
_atom_sites_solution_primary direct
_atom_sites_solution_secondary difmap
_audit_creation_method SHELXL-97
_cell_angle_alpha 90.00
_cell_angle_beta 90.00
_cell_angle_gamma 90.00
_cell_formula_units_Z 4
_cell_length_a 8.8789(9)
_cell_length_b 12.6890(13)
_cell_length_c 19.506(2)
_cell_measurement_reflns_used 3603
_cell_measurement_temperature 293(2)
_cell_measurement_theta_max 25.0
_cell_measurement_theta_min 1.5
_cell_volume 2197.6(4)
_computing_cell_refinement 'SAINT (Siemens, 1996)'
_computing_data_collection 'SMART (Siemens, 1996)'
_computing_data_reduction SAINT
_computing_molecular_graphics SHELXTL
_computing_publication_material
;
SHELXTL, PARST (Nardelli, 1995) and PLATON (Spek, 1990)
;
_computing_structure_refinement SHELXTL
_computing_structure_solution 'SHELXTL (Sheldrick, 1997)'
_diffrn_ambient_temperature 293(2)
_diffrn_detector_area_resol_mean 8.33
_diffrn_measured_fraction_theta_full 1.000
_diffrn_measured_fraction_theta_max 1.000
_diffrn_measurement_device_type 'Simens SMART CCD area-detector'
_diffrn_measurement_method \w
_diffrn_radiation_monochromator graphite
_diffrn_radiation_source 'fine-focus sealed tube'
_diffrn_radiation_type MoK\a
_diffrn_radiation_wavelength 0.71073
_diffrn_reflns_av_R_equivalents 0.0225
_diffrn_reflns_av_sigmaI/netI 0.0326
_diffrn_reflns_limit_h_max 10
_diffrn_reflns_limit_h_min -10
_diffrn_reflns_limit_k_max 13
_diffrn_reflns_limit_k_min -15
_diffrn_reflns_limit_l_max 23
_diffrn_reflns_limit_l_min -17
_diffrn_reflns_number 8924
_diffrn_reflns_theta_full 25.00
_diffrn_reflns_theta_max 25.00
_diffrn_reflns_theta_min 1.91
_diffrn_standards_decay_% 0
_diffrn_standards_interval_count 0
_diffrn_standards_number 0
_exptl_absorpt_coefficient_mu 0.191
_exptl_absorpt_correction_T_max 0.9573
_exptl_absorpt_correction_T_min 0.9138
_exptl_absorpt_correction_type empirical
_exptl_absorpt_process_details '(SADABS; Sheldrick, 1996)'
_exptl_crystal_colour colorless
_exptl_crystal_density_diffrn 1.322
_exptl_crystal_density_method 'not measured'
_exptl_crystal_description block
_exptl_crystal_F_000 920
_exptl_crystal_size_max 0.48
_exptl_crystal_size_mid 0.39
_exptl_crystal_size_min 0.23
_refine_diff_density_max 0.228
_refine_diff_density_min -0.179
_refine_ls_abs_structure_details 'Flack (1983), 1652 Friedel pairs [CHECK?]'
_refine_ls_abs_structure_Flack 0.05(10)
_refine_ls_extinction_method none
_refine_ls_goodness_of_fit_ref 1.199
_refine_ls_hydrogen_treatment constr
_refine_ls_matrix_type full
_refine_ls_number_parameters 271
_refine_ls_number_reflns 3873
_refine_ls_number_restraints 0
_refine_ls_restrained_S_all 1.199
_refine_ls_R_factor_all 0.0570
_refine_ls_R_factor_gt 0.0521
_refine_ls_shift/su_max 0.000
_refine_ls_shift/su_mean 0.000
_refine_ls_structure_factor_coef Fsqd
_refine_ls_weighting_details 'calc w = 1/[\s^2^(Fo^2^)+(0.0459P)^2^+0.3313P] where P = (Fo^2^+2Fc^2^)/3'
_refine_ls_weighting_scheme calc
_refine_ls_wR_factor_gt 0.1125
_refine_ls_wR_factor_ref 0.1149
_reflns_number_gt 3603
_reflns_number_total 3873
_reflns_threshold_expression I>2\s(I)
_cod_data_source_file cv6371.cif
_cod_data_source_block I
_cod_database_code 2204316
_cod_database_fobs_code 2204316

loop_
_symmetry_equiv_pos_as_xyz
'x, y, z'
'-x+1/2, -y, z+1/2'
'-x, y+1/2, -z+1/2'
'x+1/2, -y+1/2, -z'

loop_
_atom_site_label
_atom_site_fract_x
_atom_site_fract_y
_atom_site_fract_z
_atom_site_U_iso_or_equiv
_atom_site_adp_type
_atom_site_calc_flag
_atom_site_refinement_flags
_atom_site_occupancy
_atom_site_type_symbol
S1 0.06591(9) 0.91157(6) 0.04843(4) 0.0545(2) Uani d . 1 S
O1 0.3260(2) 0.68027(15) 0.08592(11) 0.0527(5) Uani d . 1 O
O2 0.3020(2) 0.41288(17) 0.15746(11) 0.0566(5) Uani d . 1 O
O3 0.5516(3) 0.4026(2) 0.16190(14) 0.0774(7) Uani d . 1 O
O4 0.1600(2) 0.38632(15) 0.03111(11) 0.0511(5) Uani d . 1 O
O5 -0.0856(3) 0.37321(19) 0.05722(14) 0.0727(7) Uani d . 1 O
O6 0.0425(2) 0.56884(16) -0.03053(10) 0.0498(5) Uani d . 1 O
O7 0.1764(3) 0.5919(3) -0.12668(13) 0.0863(8) Uani d . 1 O
N1 0.2239(3) 0.75645(18) -0.01022(14) 0.0511(7) Uani d . 1 N
H1A 0.2779 0.7365 -0.0444 0.061 Uiso calc R 1 H
N2 0.2127(3) 0.90937(19) -0.06830(13) 0.0519(6) Uani d . 1 N
H2A 0.1814 0.9729 -0.0739 0.062 Uiso calc R 1 H
N3 0.3030(3) 0.86367(19) -0.11660(13) 0.0478(6) Uani d . 1 N
C1 0.3240(4) 0.6018(2) 0.13752(16) 0.0547(8) Uani d . 1 C
H1B 0.2391 0.6136 0.1679 0.066 Uiso calc R 1 H
H1C 0.4156 0.6060 0.1645 0.066 Uiso calc R 1 H
C2 0.3114(3) 0.4933(2) 0.10518(15) 0.0453(7) Uani d . 1 C
H2B 0.3985 0.4801 0.0755 0.054 Uiso calc R 1 H
C3 0.1689(3) 0.48808(19) 0.06388(15) 0.0423(7) Uani d . 1 C
H3B 0.0810 0.4995 0.0934 0.051 Uiso calc R 1 H
C4 0.1779(3) 0.5724(2) 0.00970(14) 0.0439(7) Uani d . 1 C
H4A 0.2642 0.5578 -0.0201 0.053 Uiso calc R 1 H
C5 0.1986(3) 0.6807(2) 0.04241(16) 0.0472(7) Uani d . 1 C
H5A 0.1085 0.6996 0.0687 0.057 Uiso calc R 1 H
C6 0.4320(4) 0.3704(2) 0.17908(16) 0.0556(8) Uani d . 1 C
C7 0.4055(5) 0.2792(3) 0.2246(2) 0.0848(12) Uani d . 1 C
H7A 0.5004 0.2507 0.2392 0.127 Uiso calc R 1 H
H7B 0.3500 0.2262 0.2002 0.127 Uiso calc R 1 H
H7C 0.3488 0.3015 0.2639 0.127 Uiso calc R 1 H
C8 0.0246(4) 0.3369(2) 0.03212(18) 0.0576(9) Uani d . 1 C
C9 0.0357(6) 0.2327(3) -0.0023(3) 0.0969(14) Uani d . 1 C
H9A -0.0607 0.1984 -0.0012 0.145 Uiso calc R 1 H
H9B 0.1085 0.1898 0.0211 0.145 Uiso calc R 1 H
H9C 0.0665 0.2424 -0.0490 0.145 Uiso calc R 1 H
C10 0.0595(4) 0.5722(3) -0.09928(17) 0.0598(9) Uani d . 1 C
C11 -0.0849(5) 0.5530(4) -0.1344(2) 0.0898(13) Uani d . 1 C
H11A -0.0702 0.5566 -0.1831 0.135 Uiso calc R 1 H
H11B -0.1566 0.6056 -0.1207 0.135 Uiso calc R 1 H
H11C -0.1220 0.4845 -0.1222 0.135 Uiso calc R 1 H
C12 0.1728(3) 0.8548(2) -0.01192(16) 0.0454(7) Uani d . 1 C
C13 0.3373(3) 0.9170(2) -0.16893(16) 0.0506(7) Uani d . 1 C
H13A 0.2982 0.9845 -0.1742 0.061 Uiso calc R 1 H
C14 0.4370(3) 0.8743(2) -0.22109(15) 0.0474(7) Uani d . 1 C
C15 0.4844(5) 0.9373(3) -0.27516(19) 0.0741(11) Uani d . 1 C
H15A 0.4472 1.0056 -0.2791 0.089 Uiso calc R 1 H
C16 0.5854(5) 0.9005(4) -0.3232(2) 0.0836(12) Uani d . 1 C
H16A 0.6149 0.9440 -0.3591 0.100 Uiso calc R 1 H
C17 0.6420(5) 0.8020(3) -0.3187(2) 0.0774(11) Uani d . 1 C
H17A 0.7105 0.7774 -0.3511 0.093 Uiso calc R 1 H
C18 0.5966(5) 0.7388(3) -0.2656(2) 0.0788(11) Uani d . 1 C
H18A 0.6354 0.6710 -0.2619 0.095 Uiso calc R 1 H
C19 0.4954(4) 0.7735(2) -0.21777(17) 0.0622(9) Uani d . 1 C
H19A 0.4655 0.7287 -0.1826 0.075 Uiso calc R 1 H

loop_
_atom_site_aniso_label
_atom_site_aniso_U_11
_atom_site_aniso_U_22
_atom_site_aniso_U_33
_atom_site_aniso_U_12
_atom_site_aniso_U_13
_atom_site_aniso_U_23
S1 0.0497(4) 0.0520(4) 0.0617(5) 0.0128(4) 0.0014(4) -0.0080(4)
O1 0.0556(14) 0.0414(11) 0.0612(13) -0.0035(10) -0.0032(11) -0.0040(10)
O2 0.0502(12) 0.0600(13) 0.0597(13) -0.0001(11) 0.0074(11) 0.0133(11)
O3 0.0556(15) 0.0757(16) 0.1010(19) -0.0053(14) -0.0074(14) 0.0295(15)
O4 0.0441(11) 0.0385(10) 0.0706(14) -0.0011(9) 0.0092(10) -0.0084(9)
O5 0.0520(14) 0.0649(14) 0.1013(19) -0.0140(12) 0.0149(14) -0.0114(14)
O6 0.0369(11) 0.0588(13) 0.0538(13) 0.0026(9) 0.0023(10) 0.0021(9)
O7 0.0582(16) 0.138(3) 0.0627(16) 0.0024(18) 0.0111(13) -0.0023(16)
N1 0.0565(16) 0.0395(13) 0.0573(16) 0.0062(11) 0.0181(13) 0.0010(11)
N2 0.0502(14) 0.0385(12) 0.0670(16) 0.0107(12) 0.0037(13) 0.0022(13)
N3 0.0442(14) 0.0434(13) 0.0559(16) -0.0021(12) 0.0061(13) 0.0006(12)
C1 0.059(2) 0.0507(18) 0.0544(18) 0.0024(17) 0.0006(16) -0.0050(14)
C2 0.0436(17) 0.0411(15) 0.0512(18) 0.0004(14) 0.0094(15) 0.0030(13)
C3 0.0357(15) 0.0382(14) 0.0530(17) -0.0007(12) 0.0079(14) -0.0069(13)
C4 0.0362(15) 0.0435(15) 0.0519(17) 0.0051(13) 0.0043(14) -0.0038(13)
C5 0.0439(17) 0.0403(15) 0.0574(19) 0.0008(13) 0.0101(16) 0.0032(14)
C6 0.060(2) 0.0520(18) 0.0543(19) -0.0086(17) -0.0033(18) 0.0051(14)
C7 0.093(3) 0.073(3) 0.088(3) -0.003(2) -0.006(2) 0.028(2)
C8 0.057(2) 0.0459(17) 0.070(2) -0.0103(16) -0.0004(18) 0.0003(16)
C9 0.096(3) 0.070(3) 0.125(4) -0.028(2) 0.013(3) -0.035(2)
C10 0.050(2) 0.076(2) 0.054(2) 0.0105(19) 0.0017(17) -0.0101(17)
C11 0.068(3) 0.123(4) 0.078(3) 0.004(3) -0.011(2) -0.015(3)
C12 0.0366(16) 0.0414(16) 0.0583(19) -0.0018(13) -0.0091(15) -0.0040(14)
C13 0.0476(17) 0.0393(15) 0.065(2) 0.0008(14) -0.0067(16) 0.0065(15)
C14 0.0457(17) 0.0463(16) 0.0503(17) -0.0051(14) -0.0060(15) 0.0044(13)
C15 0.087(3) 0.058(2) 0.077(3) 0.013(2) 0.007(2) 0.0239(19)
C16 0.089(3) 0.093(3) 0.070(2) 0.004(3) 0.019(2) 0.019(2)
C17 0.087(3) 0.084(3) 0.061(2) -0.001(2) 0.012(2) -0.009(2)
C18 0.106(3) 0.054(2) 0.077(3) 0.004(2) 0.018(2) -0.0050(19)
C19 0.084(2) 0.0451(17) 0.058(2) -0.0084(17) 0.0100(19) 0.0015(15)

loop_
_atom_type_symbol
_atom_type_description
_atom_type_scat_dispersion_real
_atom_type_scat_dispersion_imag
_atom_type_scat_source
C C 0.0033 0.0016 'International Tables Vol C Tables 4.2.6.8 and 6.1.1.4'
H H 0.0000 0.0000 'International Tables Vol C Tables 4.2.6.8 and 6.1.1.4'
N N 0.0061 0.0033 'International Tables Vol C Tables 4.2.6.8 and 6.1.1.4'
O O 0.0106 0.0060 'International Tables Vol C Tables 4.2.6.8 and 6.1.1.4'
S S 0.1246 0.1234 'International Tables Vol C Tables 4.2.6.8 and 6.1.1.4'

loop_
_geom_angle_atom_site_label_1
_geom_angle_atom_site_label_2
_geom_angle_atom_site_label_3
_geom_angle
C5 O1 C1 114.8(2)
C6 O2 C2 117.1(2)
C8 O4 C3 117.1(2)
C10 O6 C4 116.6(2)
C12 N1 C5 126.7(3)
C12 N1 H1A 116.6
C5 N1 H1A 116.6
C12 N2 N3 119.9(2)
C12 N2 H2A 120.0
N3 N2 H2A 120.0
C13 N3 N2 118.1(3)
O1 C1 C2 110.1(2)
O1 C1 H1B 109.6
C2 C1 H1B 109.6
O1 C1 H1C 109.6
C2 C1 H1C 109.6
H1B C1 H1C 108.2
O2 C2 C3 107.4(2)
O2 C2 C1 110.6(2)
C3 C2 C1 109.0(2)
O2 C2 H2B 110.0
C3 C2 H2B 110.0
C1 C2 H2B 110.0
O4 C3 C2 108.8(2)
O4 C3 C4 109.1(2)
C2 C3 C4 107.5(2)
O4 C3 H3B 110.4
C2 C3 H3B 110.4
C4 C3 H3B 110.4
O6 C4 C3 108.5(2)
O6 C4 C5 111.0(2)
C3 C4 C5 110.7(2)
O6 C4 H4A 108.9
C3 C4 H4A 108.9
C5 C4 H4A 108.9
O1 C5 N1 108.0(2)
O1 C5 C4 110.1(2)
N1 C5 C4 109.0(2)
O1 C5 H5A 109.9
N1 C5 H5A 109.9
C4 C5 H5A 109.9
O3 C6 O2 122.9(3)
O3 C6 C7 125.6(3)
O2 C6 C7 111.5(3)
C6 C7 H7A 109.5
C6 C7 H7B 109.5
H7A C7 H7B 109.5
C6 C7 H7C 109.5
H7A C7 H7C 109.5
H7B C7 H7C 109.5
O5 C8 O4 123.9(3)
O5 C8 C9 125.9(3)
O4 C8 C9 110.3(3)
C8 C9 H9A 109.5
C8 C9 H9B 109.5
H9A C9 H9B 109.5
C8 C9 H9C 109.5
H9A C9 H9C 109.5
H9B C9 H9C 109.5
O7 C10 O6 123.2(3)
O7 C10 C11 125.7(3)
O6 C10 C11 111.1(3)
C10 C11 H11A 109.5
C10 C11 H11B 109.5
H11A C11 H11B 109.5
C10 C11 H11C 109.5
H11A C11 H11C 109.5
H11B C11 H11C 109.5
N1 C12 N2 114.4(3)
N1 C12 S1 125.5(2)
N2 C12 S1 120.1(2)
N3 C13 C14 120.9(3)
N3 C13 H13A 119.6
C14 C13 H13A 119.6
C19 C14 C15 117.1(3)
C19 C14 C13 122.7(3)
C15 C14 C13 120.1(3)
C16 C15 C14 121.2(4)
C16 C15 H15A 119.4
C14 C15 H15A 119.4
C17 C16 C15 120.9(4)
C17 C16 H16A 119.6
C15 C16 H16A 119.6
C16 C17 C18 118.7(4)
C16 C17 H17A 120.7
C18 C17 H17A 120.7
C19 C18 C17 121.4(4)
C19 C18 H18A 119.3
C17 C18 H18A 119.3
C18 C19 C14 120.8(3)
C18 C19 H19A 119.6
C14 C19 H19A 119.6

loop_
_geom_bond_atom_site_label_1
_geom_bond_atom_site_label_2
_geom_bond_distance
_geom_bond_publ_flag
S1 C12 1.675(3) yes
O1 C5 1.415(4) yes
O1 C1 1.416(4) yes
O2 C6 1.342(4) ?
O2 C2 1.445(3) ?
O3 C6 1.186(4) ?
O4 C8 1.356(4) ?
O4 C3 1.443(3) ?
O5 C8 1.187(4) ?
O6 C10 1.350(4) ?
O6 C4 1.436(3) ?
O7 C10 1.194(4) ?
N1 C12 1.328(4) ?
N1 C5 1.424(4) ?
N1 H1A 0.8600 ?
N2 C12 1.347(4) ?
N2 N3 1.366(3) ?
N2 H2A 0.8600 ?
N3 C13 1.262(4) ?
C1 C2 1.519(4) yes
C1 H1B 0.9700 ?
C1 H1C 0.9700 ?
C2 C3 1.501(4) yes
C2 H2B 0.9800 ?
C3 C4 1.506(4) yes
C3 H3B 0.9800 ?
C4 C5 1.526(4) yes
C4 H4A 0.9800 ?
C5 H5A 0.9800 ?
C6 C7 1.477(5) ?
C7 H7A 0.9600 ?
C7 H7B 0.9600 ?
C7 H7C 0.9600 ?
C8 C9 1.487(5) ?
C9 H9A 0.9600 ?
C9 H9B 0.9600 ?
C9 H9C 0.9600 ?
C10 C11 1.474(5) ?
C11 H11A 0.9600 ?
C11 H11B 0.9600 ?
C11 H11C 0.9600 ?
C13 C14 1.454(4) ?
C13 H13A 0.9300 ?
C14 C19 1.381(4) ?
C14 C15 1.389(4) ?
C15 C16 1.378(5) ?
C15 H15A 0.9300 ?
C16 C17 1.350(6) ?
C16 H16A 0.9300 ?
C17 C18 1.371(5) ?
C17 H17A 0.9300 ?
C18 C19 1.368(5) ?
C18 H18A 0.9300 ?
C19 H19A 0.9300 ?

loop_
_geom_hbond_atom_site_label_D
_geom_hbond_atom_site_label_H
_geom_hbond_atom_site_label_A
_geom_hbond_site_symmetry_A
_geom_hbond_distance_DH
_geom_hbond_distance_HA
_geom_hbond_distance_DA
_geom_hbond_angle_DHA
_geom_hbond_publ_flag
N1 H1A N3 1_555 0.86 2.15 2.579(4) 110 yes
C4 H4A S1 4_565 0.98 2.76 3.633(3) 148 yes
C7 H7C O7 2_565 0.96 2.54 3.409(5) 151 yes
C11 H11B S1 4_465 0.96 2.85 3.553(4) 131 yes

loop_
_geom_torsion_atom_site_label_1
_geom_torsion_atom_site_label_2
_geom_torsion_atom_site_label_3
_geom_torsion_atom_site_label_4
_geom_torsion
_geom_torsion_publ_flag
C12 N2 N3 C13 179.5(3) ?
C5 O1 C1 C2 58.3(3) ?
C6 O2 C2 C3 150.6(3) yes
C6 O2 C2 C1 -90.7(3) yes
O1 C1 C2 O2 -177.3(2) ?
O1 C1 C2 C3 -59.5(3) ?
C8 O4 C3 C2 136.6(3) yes
C8 O4 C3 C4 -106.3(3) yes
O2 C2 C3 O4 -62.4(3) ?
C1 C2 C3 O4 177.8(2) ?
O2 C2 C3 C4 179.6(2) ?
C1 C2 C3 C4 59.8(3) ?
C10 O6 C4 C3 -133.5(3) yes
C10 O6 C4 C5 104.8(3) yes
O4 C3 C4 O6 62.1(3) ?
C2 C3 C4 O6 180.0(2) ?
O4 C3 C4 C5 -176.0(2) ?
C2 C3 C4 C5 -58.1(3) ?
C1 O1 C5 N1 -174.5(2) ?
C1 O1 C5 C4 -55.6(3) ?
C12 N1 C5 O1 -98.1(3) ?
C12 N1 C5 C4 142.3(3) ?
O6 C4 C5 O1 175.6(2) ?
C3 C4 C5 O1 55.1(3) ?
O6 C4 C5 N1 -66.2(3) ?
C3 C4 C5 N1 173.4(2) ?
C2 O2 C6 O3 7.1(5) ?
C2 O2 C6 C7 -171.6(3) ?
C3 O4 C8 O5 1.2(5) ?
C3 O4 C8 C9 -178.8(3) ?
C4 O6 C10 O7 -10.4(5) ?
C4 O6 C10 C11 172.1(3) ?
C5 N1 C12 N2 -179.5(3) yes
C5 N1 C12 S1 0.0(5) yes
N3 N2 C12 N1 -2.2(4) ?
N3 N2 C12 S1 178.3(2) ?
N2 N3 C13 C14 177.9(3) ?
N3 C13 C14 C19 2.1(5) ?
N3 C13 C14 C15 -174.2(3) ?
C19 C14 C15 C16 -0.1(5) ?
C13 C14 C15 C16 176.4(3) ?
C14 C15 C16 C17 -0.4(6) ?
C15 C16 C17 C18 0.3(7) ?
C16 C17 C18 C19 0.3(6) ?
C17 C18 C19 C14 -0.9(6) ?
C15 C14 C19 C18 0.7(5) ?
C13 C14 C19 C18 -175.7(3) ?

loop_
_cod_related_entry_id
_cod_related_entry_database
_cod_related_entry_code
1 ChemSpider 21173999
